data_4500279
loop_
_publ_author_name
'Xu, Jing'
'Su, Weiping'
'Hong, Maochun'

_publ_section_title
;
 A Series of Lanthanide Secondary Building Units Based
 Metal&#x2212;Organic Frameworks Constructed by Organic
 Pyridine-2,6-Dicarboxylate and Inorganic Sulfate
;
_journal_issue 1
_journal_name_full 'Crystal Growth &amp; Design'
_journal_page_first 337
_journal_paper_doi 10.1021/cg101343k
_journal_volume 11
_journal_year 2011
_chemical_formula_sum 'C44 H32 Ce5 N7 O35 S2'
_chemical_formula_weight 1983.49
_chemical_name_systematic
; 
 ? 
;
_space_group_IT_number 2
_symmetry_cell_setting triclinic
_symmetry_space_group_name_Hall '-P 1'
_symmetry_space_group_name_H-M 'P -1'
_atom_sites_solution_hydrogens geom
_atom_sites_solution_primary direct
_atom_sites_solution_secondary difmap
_audit_creation_method SHELXL-97
_cell_angle_alpha 95.068(8)
_cell_angle_beta 101.078(5)
_cell_angle_gamma 103.937(9)
_cell_formula_units_Z 2
_cell_length_a 10.701(7)
_cell_length_b 10.737(7)
_cell_length_c 27.233(17)
_cell_measurement_reflns_used 7934
_cell_measurement_temperature 293(2)
_cell_measurement_theta_max 27.4548
_cell_measurement_theta_min 2.0103
_cell_volume 2950(3)
_computing_cell_refinement 'CrystalClear (Rigaku Corp., 2000)'
_computing_data_collection 'CrystalClear (Rigaku Corp., 2000)'
_computing_data_reduction 'CrystalClear (Rigaku Corp., 2000)'
_computing_molecular_graphics SHELXTL
_computing_publication_material SHELXTL
_computing_structure_refinement 'SHELXL-97 (Sheldrick, 1997)'
_computing_structure_solution 'SHELXS-97 (Sheldrick, 1990)'
_diffrn_ambient_temperature 293(2)
_diffrn_measured_fraction_theta_full 0.957
_diffrn_measured_fraction_theta_max 0.957
_diffrn_measurement_device_type 'SCXmini CCD'
_diffrn_measurement_method CCD_Profile_fitting
_diffrn_radiation_monochromator graphite
_diffrn_radiation_source 'fine-focus sealed tube'
_diffrn_radiation_type MoK\a
_diffrn_radiation_wavelength 0.71073
_diffrn_reflns_av_R_equivalents 0.0549
_diffrn_reflns_av_sigmaI/netI 0.0846
_diffrn_reflns_limit_h_max 13
_diffrn_reflns_limit_h_min -13
_diffrn_reflns_limit_k_max 13
_diffrn_reflns_limit_k_min -13
_diffrn_reflns_limit_l_max 35
_diffrn_reflns_limit_l_min -35
_diffrn_reflns_number 22731
_diffrn_reflns_theta_full 27.46
_diffrn_reflns_theta_max 27.46
_diffrn_reflns_theta_min 2.01
_diffrn_standards_decay_% none
_diffrn_standards_interval_count none
_diffrn_standards_interval_time none
_diffrn_standards_number none
_exptl_absorpt_coefficient_mu 3.956
_exptl_absorpt_correction_T_max 0.729
_exptl_absorpt_correction_T_min 0.691
_exptl_absorpt_correction_type multi-scan
_exptl_absorpt_process_details 'SADABS (Sheldrick, 1996)'
_exptl_crystal_colour Yellow
_exptl_crystal_density_diffrn 2.233
_exptl_crystal_density_method 'not measured'
_exptl_crystal_description Prism
_exptl_crystal_F_000 1894
_exptl_crystal_size_max 0.1000
_exptl_crystal_size_mid 0.0800
_exptl_crystal_size_min 0.0800
_refine_diff_density_max 3.983
_refine_diff_density_min -3.076
_refine_diff_density_rms 0.462
_refine_ls_extinction_coef 0.0036(3)
_refine_ls_extinction_expression Fc^*^=kFc[1+0.001xFc^2^\l^3^/sin(2\q)]^-1/4^
_refine_ls_extinction_method SHELXL
_refine_ls_goodness_of_fit_ref 1.085
_refine_ls_hydrogen_treatment constr
_refine_ls_matrix_type full
_refine_ls_number_parameters 828
_refine_ls_number_reflns 12887
_refine_ls_number_restraints 0
_refine_ls_restrained_S_all 1.085
_refine_ls_R_factor_all 0.1047
_refine_ls_R_factor_gt 0.0757
_refine_ls_shift/su_max 0.001
_refine_ls_shift/su_mean 0.000
_refine_ls_structure_factor_coef Fsqd
_refine_ls_weighting_details 'calc w=1/[\s^2^(Fo^2^)+(0.1299P)^2^+9.9803P] where P=(Fo^2^+2Fc^2^)/3'
_refine_ls_weighting_scheme calc
_refine_ls_wR_factor_gt 0.1974
_refine_ls_wR_factor_ref 0.2287
_reflns_number_gt 9357
_reflns_number_total 12887
_reflns_threshold_expression >2sigma(I)
_cod_data_source_file cg101343k_si_007.cif
_cod_data_source_block 1
_cod_depositor_comments
;
The following automatic conversions were performed:

'_symmetry_cell_setting' value 'Triclinic' changed to 'triclinic'
according to /home/saulius/struct/CIF-dictionaries/cif_core.dic
dictionary named 'cif_core.dic' version 2.4.1 from
2010-06-29.

'_exptl_absorpt_correction_type' value 'Multi-scan'
changed to 'multi-scan' according to
/home/saulius/struct/CIF-dictionaries/cif_core.dic dictionary named
'cif_core.dic' version 2.4.1 from 2010-06-29.

Automatic conversion script
Id: cif_fix_values 1715 2011-07-08 13:25:40Z adriana 
;
_cod_original_sg_symbol_H-M P-1
_cod_database_code 4500279

loop_
_symmetry_equiv_pos_as_xyz
'x, y, z'
'-x, -y, -z'

loop_
_atom_site_label
_atom_site_type_symbol
_atom_site_fract_x
_atom_site_fract_y
_atom_site_fract_z
_atom_site_U_iso_or_equiv
_atom_site_adp_type
_atom_site_occupancy
_atom_site_symmetry_multiplicity
_atom_site_calc_flag
_atom_site_refinement_flags
Ce1 Ce 0.74776(6) 0.86853(6) 0.40414(2) 0.02579(18) Uani 1 1 d .
Ce2 Ce 0.57310(6) 0.89998(6) 0.55647(2) 0.02631(19) Uani 1 1 d .
Ce3 Ce 0.46491(7) 0.70884(7) 0.74963(2) 0.0315(2) Uani 1 1 d .
Ce4 Ce 0.84735(6) 1.01836(6) 0.94274(2) 0.02591(19) Uani 1 1 d .
Ce5 Ce 0.95614(6) 1.33880(6) 1.09334(2) 0.02569(18) Uani 1 1 d .
S1 S 0.2603(3) 0.8396(3) 0.51132(11) 0.0275(6) Uani 1 1 d .
S2 S 0.8271(3) 0.7507(3) 0.98892(11) 0.0276(6) Uani 1 1 d .
O1 O 0.6748(9) 0.6381(8) 0.4336(3) 0.038(2) Uani 1 1 d .
O2 O 0.6232(8) 0.7953(8) 0.4776(3) 0.0308(18) Uani 1 1 d .
O3 O 0.5727(10) 0.8083(9) 0.6353(3) 0.042(2) Uani 1 1 d .
O4 O 0.5723(11) 0.6464(10) 0.6809(3) 0.048(2) Uani 1 1 d .
O5 O 0.3700(8) 0.9194(8) 0.4895(3) 0.0327(18) Uani 1 1 d .
O6 O 0.3304(7) 0.7729(8) 0.5481(3) 0.0311(18) Uani 1 1 d .
O7 O 0.1583(8) 0.7522(9) 0.4711(4) 0.043(2) Uani 1 1 d .
O8 O 0.2017(8) 0.9298(8) 0.5371(3) 0.0338(19) Uani 1 1 d .
O9 O 0.8222(8) 0.9293(8) 0.5722(3) 0.036(2) Uani 1 1 d .
O10 O 1.0281(8) 1.0425(10) 0.6058(4) 0.046(2) Uani 1 1 d .
O11 O 0.4715(8) 1.0523(8) 0.6019(3) 0.0311(18) Uani 1 1 d .
O12 O 0.4806(8) 1.2287(8) 0.6531(3) 0.037(2) Uani 1 1 d .
O13 O 0.3822(10) 0.8873(10) 0.7119(4) 0.050(3) Uani 1 1 d .
O14 O 0.2547(10) 0.9676(9) 0.6548(4) 0.045(2) Uani 1 1 d .
O15 O 0.3609(10) 0.4680(9) 0.7162(4) 0.047(2) Uani 1 1 d .
O16 O 0.2334(9) 0.3039(8) 0.6571(4) 0.040(2) Uani 1 1 d .
O17 O 0.2606(8) 0.6428(10) 0.7840(3) 0.041(2) Uani 1 1 d .
O18 O 0.1575(9) 0.5844(8) 0.8458(3) 0.036(2) Uani 1 1 d .
O19 O 0.6837(10) 0.6636(11) 0.7873(4) 0.051(3) Uani 1 1 d .
O20 O 0.8240(9) 0.6024(9) 0.8457(4) 0.045(2) Uani 1 1 d .
O21 O 0.4723(9) 0.8804(9) 0.8195(3) 0.044(2) Uani 1 1 d .
O22 O 0.6818(9) 0.9403(10) 0.8629(3) 0.044(2) Uani 1 1 d .
O23 O 0.8176(8) 1.1448(8) 1.0208(3) 0.0309(18) Uani 1 1 d .
O24 O 0.6973(9) 1.2369(9) 1.0638(3) 0.038(2) Uani 1 1 d .
O25 O 0.8609(9) 1.2512(8) 0.9260(3) 0.038(2) Uani 1 1 d .
O26 O 0.9510(9) 1.4280(8) 0.8968(4) 0.039(2) Uani 1 1 d .
O27 O 0.9622(8) 0.8743(8) 0.8989(3) 0.0335(19) Uani 1 1 d .
O28 O 1.0812(9) 0.8296(8) 0.8444(3) 0.039(2) Uani 1 1 d .
O29 O 0.9268(8) 0.8804(8) 1.0108(3) 0.0292(17) Uani 1 1 d .
O30 O 0.7268(7) 0.7850(8) 0.9504(3) 0.0338(19) Uani 1 1 d .
O31 O 0.8965(8) 0.6665(8) 0.9647(3) 0.0346(19) Uani 1 1 d .
O32 O 0.7737(9) 0.6920(9) 1.0286(4) 0.043(2) Uani 1 1 d .
O33 O 0.9121(8) 0.8448(9) 0.4842(3) 0.041(2) Uani 1 1 d .
H33A H 0.8665 0.8511 0.5062 0.049 Uiso 1 1 d R
H33B H 0.9018 0.7646 0.4749 0.049 Uiso 1 1 d R
O34 O 0.6736(12) 0.9117(12) 0.7495(5) 0.076(4) Uani 1 1 d .
H34A H 0.6358 0.9582 0.7313 0.092 Uiso 1 1 d R
H34B H 0.6865 0.9446 0.7802 0.092 Uiso 1 1 d R
O35 O 0.8574(9) 1.4233(8) 1.0122(3) 0.039(2) Uani 1 1 d .
H35A H 0.8615 1.3676 0.9888 0.047 Uiso 1 1 d R
H35B H 0.8400 1.3837 1.0368 0.047 Uiso 1 1 d R
N1 N 0.6153(9) 0.6738(9) 0.5577(4) 0.028(2) Uani 1 1 d .
N2 N 0.7303(9) 1.0887(9) 0.6264(4) 0.027(2) Uani 1 1 d .
N3 N 0.2675(11) 0.6433(10) 0.6688(4) 0.035(2) Uani 1 1 d .
N4 N 0.4842(11) 0.5985(11) 0.8315(4) 0.039(2) Uani 1 1 d .
N5 N 0.6170(9) 1.0556(10) 0.9415(4) 0.030(2) Uani 1 1 d .
N6 N 0.9761(10) 1.1104(9) 0.8747(4) 0.028(2) Uani 1 1 d .
N7 N 0.9102(8) 0.7287(8) 0.7469(3) 0.100(6) Uiso 1 1 d .
H7A H 0.9688 0.7693 0.7755 0.120 Uiso 1 1 calc R
H7B H 0.8298 0.7108 0.7543 0.120 Uiso 1 1 calc R
C1 C 0.6465(8) 0.6144(8) 0.5180(3) 0.029(2) Uani 1 1 d R
C2 C 0.6818(8) 0.4946(8) 0.5196(3) 0.035(3) Uani 1 1 d R
H2A H 0.7060 0.4558 0.4923 0.042 Uiso 1 1 calc R
C3 C 0.6788(12) 0.4379(13) 0.5635(5) 0.037(3) Uani 1 1 d .
H3A H 0.6996 0.3591 0.5659 0.044 Uiso 1 1 calc R
C4 C 0.6445(12) 0.4997(12) 0.6036(5) 0.036(3) Uani 1 1 d .
H4A H 0.6411 0.4623 0.6330 0.043 Uiso 1 1 calc R
C5 C 0.6152(12) 0.6187(14) 0.5996(5) 0.036(3) Uani 1 1 d .
C6 C 0.6489(11) 0.6854(12) 0.4726(5) 0.029(2) Uani 1 1 d .
C7 C 0.5818(12) 0.6963(13) 0.6416(4) 0.033(3) Uani 1 1 d .
C8 C 0.8598(11) 1.1025(13) 0.6369(5) 0.033(3) Uani 1 1 d .
C9 C 0.9443(13) 1.1955(16) 0.6752(5) 0.049(4) Uani 1 1 d .
H9A H 1.0348 1.2045 0.6816 0.059 Uiso 1 1 calc R
C10 C 0.8938(14) 1.2731(17) 0.7032(7) 0.062(5) Uani 1 1 d .
H10A H 0.9490 1.3335 0.7299 0.074 Uiso 1 1 calc R
C11 C 0.7546(14) 1.2615(16) 0.6915(6) 0.052(4) Uani 1 1 d .
H11A H 0.7169 1.3151 0.7093 0.062 Uiso 1 1 calc R
C12 C 0.6815(10) 1.1689(12) 0.6533(4) 0.030(3) Uani 1 1 d .
C13 C 0.9078(11) 1.0187(12) 0.6028(5) 0.031(3) Uani 1 1 d .
C14 C 0.5351(11) 1.1497(12) 0.6355(4) 0.028(2) Uani 1 1 d .
C15 C 0.2173(12) 0.7378(13) 0.6480(5) 0.039(3) Uani 1 1 d .
C16 C 0.1054(12) 0.7095(14) 0.6079(5) 0.038(3) Uani 1 1 d .
H16A H 0.0692 0.7742 0.5956 0.046 Uiso 1 1 calc R
C17 C 0.0505(13) 0.5766(17) 0.5872(6) 0.050(4) Uani 1 1 d .
H17A H -0.0218 0.5535 0.5600 0.061 Uiso 1 1 calc R
C19 C 0.2112(12) 0.5192(11) 0.6496(5) 0.032(3) Uani 1 1 d .
C18 C 0.1036(13) 0.4804(15) 0.6072(5) 0.048(4) Uani 1 1 d .
H18A H 0.0694 0.3938 0.5931 0.058 Uiso 1 1 calc R
C20 C 0.2889(13) 0.8723(13) 0.6731(5) 0.040(3) Uani 1 1 d .
C21 C 0.2733(12) 0.4217(12) 0.6761(5) 0.033(3) Uani 1 1 d .
C22 C 0.3765(13) 0.5649(12) 0.8521(5) 0.035(3) Uani 1 1 d .
C23 C 0.3778(15) 0.5025(13) 0.8955(5) 0.045(3) Uani 1 1 d .
H23A H 0.3054 0.4856 0.9104 0.053 Uiso 1 1 calc R
C24 C 0.4928(17) 0.4674(15) 0.9150(6) 0.055(4) Uani 1 1 d .
H24A H 0.4957 0.4230 0.9429 0.066 Uiso 1 1 calc R
C25 C 0.6054(15) 0.4974(14) 0.8936(5) 0.050(4) Uani 1 1 d .
H25A H 0.6806 0.4710 0.9060 0.060 Uiso 1 1 calc R
C26 C 0.5980(12) 0.5703(12) 0.8519(5) 0.035(3) Uani 1 1 d .
C27 C 0.2568(13) 0.6039(12) 0.8260(5) 0.037(3) Uani 1 1 d .
C28 C 0.7132(12) 0.6186(12) 0.8279(5) 0.032(3) Uani 1 1 d .
C29 C 0.5236(13) 1.0111(11) 0.8987(4) 0.029(2) Uani 1 1 d .
C30 C 0.3990(14) 1.0365(15) 0.8922(5) 0.045(3) Uani 1 1 d .
H30A H 0.3347 1.0034 0.8626 0.054 Uiso 1 1 calc R
C31 C 0.3754(12) 1.1143(13) 0.9321(5) 0.041(3) Uani 1 1 d .
H31A H 0.2951 1.1353 0.9290 0.050 Uiso 1 1 calc R
C32 C 0.4758(13) 1.1605(14) 0.9773(5) 0.040(3) Uani 1 1 d .
H32A H 0.4615 1.2103 1.0043 0.048 Uiso 1 1 calc R
C33 C 0.5961(11) 1.1290(12) 0.9798(5) 0.030(2) Uani 1 1 d .
C34 C 0.5584(12) 0.9351(12) 0.8569(5) 0.036(3) Uani 1 1 d .
C35 C 0.7094(11) 1.1721(11) 1.0254(5) 0.031(3) Uani 1 1 d .
C36 C 0.9910(12) 1.2324(11) 0.8666(4) 0.029(2) Uani 1 1 d .
C37 C 1.0584(17) 1.2846(14) 0.8322(5) 0.051(4) Uani 1 1 d .
H37A H 1.0638 1.3698 0.8267 0.061 Uiso 1 1 calc R
C38 C 1.1198(18) 1.2073(14) 0.8052(6) 0.054(4) Uani 1 1 d .
H38A H 1.1690 1.2409 0.7824 0.065 Uiso 1 1 calc R
C39 C 1.1042(14) 1.0820(14) 0.8136(5) 0.043(3) Uani 1 1 d .
H39A H 1.1403 1.0273 0.7957 0.051 Uiso 1 1 calc R
C40 C 1.0344(12) 1.0360(11) 0.8490(4) 0.029(2) Uani 1 1 d .
C41 C 0.9270(13) 1.3102(12) 0.8986(4) 0.035(3) Uani 1 1 d .
C42 C 1.0273(13) 0.9031(12) 0.8641(4) 0.031(3) Uani 1 1 d .
C43 C 0.940(3) 0.600(2) 0.7328(9) 0.100(8) Uani 1 1 d .
H43A H 0.9344 0.5494 0.7600 0.150 Uiso 1 1 calc R
H43B H 1.0276 0.6162 0.7266 0.150 Uiso 1 1 calc R
H43C H 0.8774 0.5534 0.7028 0.150 Uiso 1 1 calc R
C44 C 0.912(3) 0.831(2) 0.7061(9) 0.124(11) Uani 1 1 d .
H44A H 0.8926 0.9073 0.7201 0.186 Uiso 1 1 calc R
H44B H 0.8469 0.7914 0.6758 0.186 Uiso 1 1 calc R
H44C H 0.9978 0.8536 0.6984 0.186 Uiso 1 1 calc R

loop_
_atom_site_aniso_label
_atom_site_aniso_U_11
_atom_site_aniso_U_22
_atom_site_aniso_U_33
_atom_site_aniso_U_23
_atom_site_aniso_U_13
_atom_site_aniso_U_12
Ce1 0.0241(3) 0.0286(4) 0.0269(3) 0.0017(3) 0.0077(2) 0.0103(3)
Ce2 0.0258(3) 0.0305(4) 0.0258(3) 0.0032(3) 0.0076(3) 0.0122(3)
Ce3 0.0349(4) 0.0377(4) 0.0233(3) 0.0033(3) 0.0079(3) 0.0116(3)
Ce4 0.0292(3) 0.0250(4) 0.0265(3) 0.0040(2) 0.0075(3) 0.0116(3)
Ce5 0.0305(3) 0.0242(3) 0.0263(3) 0.0049(2) 0.0095(3) 0.0115(3)
S1 0.0231(12) 0.0269(14) 0.0343(15) 0.0008(11) 0.0091(11) 0.0094(11)
S2 0.0298(13) 0.0247(14) 0.0319(15) 0.0072(11) 0.0105(12) 0.0097(11)
O1 0.048(5) 0.033(5) 0.034(5) -0.003(4) 0.016(4) 0.012(4)
O2 0.037(4) 0.037(5) 0.028(4) 0.008(3) 0.018(4) 0.019(4)
O3 0.066(6) 0.043(5) 0.032(5) 0.010(4) 0.021(4) 0.028(5)
O4 0.076(7) 0.055(6) 0.022(4) 0.011(4) 0.029(5) 0.020(5)
O5 0.035(4) 0.037(5) 0.027(4) 0.006(4) 0.011(4) 0.009(4)
O6 0.022(4) 0.034(5) 0.040(5) 0.016(4) 0.008(3) 0.008(3)
O7 0.027(4) 0.051(6) 0.041(5) -0.011(4) 0.000(4) 0.006(4)
O8 0.037(4) 0.035(5) 0.036(5) 0.000(4) 0.015(4) 0.018(4)
O9 0.030(4) 0.033(5) 0.044(5) -0.007(4) 0.006(4) 0.013(4)
O10 0.025(4) 0.060(6) 0.054(6) 0.005(5) 0.015(4) 0.010(4)
O11 0.037(4) 0.027(4) 0.030(4) 0.001(3) 0.005(4) 0.013(4)
O12 0.034(4) 0.035(5) 0.043(5) -0.011(4) 0.009(4) 0.017(4)
O13 0.057(6) 0.051(6) 0.043(6) 0.007(5) -0.005(5) 0.024(5)
O14 0.058(6) 0.041(5) 0.048(6) 0.014(4) 0.021(5) 0.024(5)
O15 0.062(6) 0.040(6) 0.042(6) 0.001(4) 0.016(5) 0.014(5)
O16 0.039(5) 0.026(5) 0.048(5) -0.009(4) 0.011(4) -0.001(4)
O17 0.032(4) 0.058(6) 0.034(5) 0.007(4) 0.012(4) 0.011(4)
O18 0.046(5) 0.031(5) 0.038(5) 0.004(4) 0.027(4) 0.010(4)
O19 0.046(5) 0.077(8) 0.046(6) 0.028(5) 0.021(5) 0.032(5)
O20 0.039(5) 0.043(5) 0.048(6) 0.003(4) -0.002(4) 0.013(4)
O21 0.046(5) 0.049(6) 0.030(5) -0.011(4) 0.002(4) 0.011(5)
O22 0.040(5) 0.057(6) 0.036(5) -0.009(4) 0.005(4) 0.020(5)
O23 0.031(4) 0.035(5) 0.027(4) 0.003(3) 0.006(3) 0.010(4)
O24 0.043(5) 0.046(5) 0.027(4) -0.004(4) 0.017(4) 0.014(4)
O25 0.048(5) 0.031(5) 0.042(5) 0.009(4) 0.017(4) 0.016(4)
O26 0.049(5) 0.021(4) 0.048(5) 0.005(4) 0.010(4) 0.012(4)
O27 0.041(5) 0.030(4) 0.036(5) 0.010(4) 0.009(4) 0.019(4)
O28 0.054(5) 0.033(5) 0.040(5) 0.006(4) 0.018(4) 0.024(4)
O29 0.026(4) 0.028(4) 0.034(4) 0.005(3) 0.004(3) 0.011(3)
O30 0.021(4) 0.039(5) 0.040(5) 0.012(4) -0.004(3) 0.012(3)
O31 0.038(4) 0.034(5) 0.043(5) 0.010(4) 0.020(4) 0.019(4)
O32 0.052(5) 0.037(5) 0.052(6) 0.020(4) 0.035(5) 0.014(4)
O33 0.030(4) 0.049(6) 0.042(5) 0.001(4) 0.002(4) 0.015(4)
O34 0.062(7) 0.060(8) 0.105(11) 0.020(7) 0.033(7) 0.000(6)
O35 0.056(5) 0.034(5) 0.034(5) 0.014(4) 0.016(4) 0.018(4)
N1 0.030(5) 0.031(5) 0.027(5) 0.010(4) 0.012(4) 0.010(4)
N2 0.026(5) 0.031(5) 0.028(5) 0.007(4) 0.007(4) 0.011(4)
N3 0.041(6) 0.037(6) 0.030(5) 0.003(4) 0.009(5) 0.014(5)
N4 0.039(6) 0.035(6) 0.043(6) 0.004(5) 0.010(5) 0.011(5)
N5 0.029(5) 0.031(5) 0.024(5) -0.005(4) -0.001(4) 0.004(4)
N6 0.035(5) 0.027(5) 0.026(5) 0.002(4) 0.007(4) 0.016(4)
C1 0.030(6) 0.025(6) 0.033(6) 0.000(5) 0.010(5) 0.007(5)
C2 0.035(6) 0.034(7) 0.036(7) 0.000(5) 0.012(5) 0.009(5)
C3 0.037(6) 0.042(7) 0.038(7) 0.008(6) 0.018(6) 0.015(6)
C4 0.043(7) 0.030(6) 0.036(7) 0.011(5) 0.004(5) 0.012(5)
C5 0.027(6) 0.053(8) 0.029(6) 0.002(6) 0.005(5) 0.014(6)
C6 0.022(5) 0.033(6) 0.032(6) 0.008(5) 0.005(5) 0.005(5)
C7 0.030(6) 0.043(7) 0.026(6) 0.001(5) 0.007(5) 0.012(5)
C8 0.022(5) 0.046(7) 0.030(6) -0.001(5) 0.006(5) 0.010(5)
C9 0.030(6) 0.072(11) 0.040(8) -0.015(7) 0.003(6) 0.013(7)
C10 0.032(7) 0.071(11) 0.064(11) -0.028(9) -0.008(7) 0.008(7)
C11 0.040(7) 0.062(10) 0.053(9) -0.011(7) 0.013(7) 0.019(7)
C12 0.016(5) 0.042(7) 0.028(6) -0.006(5) 0.000(4) 0.011(5)
C13 0.022(5) 0.038(7) 0.037(7) 0.015(5) 0.010(5) 0.012(5)
C14 0.027(5) 0.037(7) 0.027(6) 0.010(5) 0.009(5) 0.016(5)
C15 0.032(6) 0.039(7) 0.046(8) 0.006(6) 0.021(6) -0.001(5)
C16 0.027(6) 0.050(8) 0.039(7) 0.009(6) 0.011(5) 0.011(6)
C17 0.031(7) 0.077(11) 0.042(8) 0.007(7) 0.005(6) 0.015(7)
C19 0.039(6) 0.024(6) 0.029(6) -0.005(5) 0.008(5) 0.003(5)
C18 0.036(7) 0.057(9) 0.039(8) -0.012(7) -0.002(6) 0.004(7)
C20 0.046(7) 0.049(8) 0.041(7) 0.025(6) 0.024(6) 0.027(6)
C21 0.034(6) 0.037(7) 0.028(6) -0.002(5) 0.008(5) 0.007(5)
C22 0.049(7) 0.024(6) 0.030(6) -0.006(5) 0.015(6) 0.003(5)
C23 0.055(8) 0.042(8) 0.036(7) 0.013(6) 0.016(6) 0.005(7)
C24 0.075(11) 0.052(9) 0.038(8) 0.025(7) 0.012(7) 0.011(8)
C25 0.052(8) 0.040(8) 0.043(8) 0.014(6) -0.005(7) -0.006(7)
C26 0.032(6) 0.034(7) 0.030(6) -0.009(5) -0.011(5) 0.008(5)
C27 0.038(7) 0.030(7) 0.036(7) 0.001(5) 0.009(6) -0.001(5)
C28 0.032(6) 0.035(7) 0.031(6) 0.004(5) 0.000(5) 0.016(5)
C29 0.049(7) 0.027(6) 0.016(5) 0.001(4) 0.008(5) 0.018(5)
C30 0.044(7) 0.060(9) 0.034(7) 0.011(6) 0.012(6) 0.014(7)
C31 0.027(6) 0.047(8) 0.050(8) -0.003(6) 0.004(6) 0.016(6)
C32 0.043(7) 0.047(8) 0.036(7) 0.007(6) 0.011(6) 0.020(6)
C33 0.023(5) 0.030(6) 0.035(6) 0.000(5) 0.010(5) 0.001(5)
C34 0.035(6) 0.031(7) 0.037(7) 0.002(5) 0.001(5) 0.006(5)
C35 0.029(6) 0.029(6) 0.035(6) 0.012(5) 0.012(5) 0.005(5)
C36 0.038(6) 0.020(5) 0.032(6) 0.003(5) 0.009(5) 0.012(5)
C37 0.081(11) 0.032(7) 0.043(8) 0.010(6) 0.030(8) 0.009(7)
C38 0.085(11) 0.039(8) 0.042(8) 0.010(6) 0.027(8) 0.013(8)
C39 0.055(8) 0.047(8) 0.033(7) 0.010(6) 0.016(6) 0.020(7)
C40 0.037(6) 0.030(6) 0.027(6) 0.000(5) 0.013(5) 0.017(5)
C41 0.047(7) 0.032(7) 0.027(6) 0.016(5) 0.006(5) 0.010(6)
C42 0.045(7) 0.031(6) 0.023(6) 0.003(5) 0.010(5) 0.017(5)
C43 0.13(2) 0.085(16) 0.099(18) 0.006(13) 0.053(16) 0.026(15)
C44 0.17(3) 0.095(18) 0.080(16) 0.042(14) 0.031(17) -0.023(18)

loop_
_atom_type_symbol
_atom_type_description
_atom_type_scat_dispersion_real
_atom_type_scat_dispersion_imag
_atom_type_scat_source
C C 0.0033 0.0016 'International Tables Vol C Tables 4.2.6.8 and 6.1.1.4'
N N 0.0061 0.0033 'International Tables Vol C Tables 4.2.6.8 and 6.1.1.4'
O O 0.0106 0.0060 'International Tables Vol C Tables 4.2.6.8 and 6.1.1.4'
S S 0.1246 0.1234 'International Tables Vol C Tables 4.2.6.8 and 6.1.1.4'
Ce Ce -0.2486 2.6331 'International Tables Vol C Tables 4.2.6.8 and 6.1.1.4'
H H 0.0000 0.0000 'International Tables Vol C Tables 4.2.6.8 and 6.1.1.4'

loop_
_geom_angle_atom_site_label_1
_geom_angle_atom_site_label_2
_geom_angle_atom_site_label_3
_geom_angle
_geom_angle_site_symmetry_1
_geom_angle_site_symmetry_3
O10 Ce1 O16 79.7(3) 2_776 2_666
O10 Ce1 O8 82.7(3) 2_776 2_676
O16 Ce1 O8 162.4(3) 2_666 2_676
O10 Ce1 O14 71.1(3) 2_776 2_676
O16 Ce1 O14 96.0(3) 2_666 2_676
O8 Ce1 O14 78.3(3) 2_676 2_676
O10 Ce1 O12 137.4(3) 2_776 2_676
O16 Ce1 O12 72.6(3) 2_666 2_676
O8 Ce1 O12 121.9(3) 2_676 2_676
O14 Ce1 O12 80.1(3) 2_676 2_676
O10 Ce1 O33 71.4(3) 2_776 .
O16 Ce1 O33 101.0(3) 2_666 .
O8 Ce1 O33 73.1(3) 2_676 .
O14 Ce1 O33 134.9(3) 2_676 .
O12 Ce1 O33 144.8(3) 2_676 .
O10 Ce1 O1 121.6(3) 2_776 .
O16 Ce1 O1 68.9(3) 2_666 .
O8 Ce1 O1 121.6(3) 2_676 .
O14 Ce1 O1 155.9(3) 2_676 .
O12 Ce1 O1 77.5(3) 2_676 .
O33 Ce1 O1 68.2(3) . .
O10 Ce1 O11 136.9(3) 2_776 2_676
O16 Ce1 O11 122.5(3) 2_666 2_676
O8 Ce1 O11 71.5(3) 2_676 2_676
O14 Ce1 O11 70.2(3) 2_676 2_676
O12 Ce1 O11 50.4(3) 2_676 2_676
O33 Ce1 O11 128.8(3) . 2_676
O1 Ce1 O11 101.4(3) . 2_676
O10 Ce1 O2 138.7(3) 2_776 .
O16 Ce1 O2 117.1(3) 2_666 .
O8 Ce1 O2 76.8(3) 2_676 .
O14 Ce1 O2 136.4(3) 2_676 .
O12 Ce1 O2 83.5(3) 2_676 .
O33 Ce1 O2 68.5(3) . .
O1 Ce1 O2 49.2(3) . .
O11 Ce1 O2 68.2(2) 2_676 .
O10 Ce1 C14 145.1(3) 2_776 2_676
O16 Ce1 C14 97.3(3) 2_666 2_676
O8 Ce1 C14 97.2(3) 2_676 2_676
O14 Ce1 C14 74.7(3) 2_676 2_676
O12 Ce1 C14 24.8(3) 2_676 2_676
O33 Ce1 C14 142.2(3) . 2_676
O1 Ce1 C14 88.4(3) . 2_676
O11 Ce1 C14 25.6(3) 2_676 2_676
O2 Ce1 C14 73.6(3) . 2_676
O10 Ce1 C6 130.0(3) 2_776 .
O16 Ce1 C6 93.6(3) 2_666 .
O8 Ce1 C6 97.7(3) 2_676 .
O14 Ce1 C6 158.3(3) 2_676 .
O12 Ce1 C6 84.2(3) 2_676 .
O33 Ce1 C6 61.4(3) . .
O1 Ce1 C6 24.7(3) . .
O11 Ce1 C6 88.2(3) 2_676 .
O2 Ce1 C6 25.4(3) . .
C14 Ce1 C6 84.8(3) 2_676 .
O5 Ce2 O3 151.4(3) 2_676 .
O5 Ce2 O11 82.6(3) 2_676 .
O3 Ce2 O11 80.3(3) . .
O5 Ce2 O2 77.1(3) 2_676 .
O3 Ce2 O2 125.2(3) . .
O11 Ce2 O2 152.8(3) . .
O5 Ce2 O9 81.1(3) 2_676 .
O3 Ce2 O9 89.0(3) . .
O11 Ce2 O9 122.4(3) . .
O2 Ce2 O9 72.1(3) . .
O5 Ce2 N1 136.2(3) 2_676 .
O3 Ce2 N1 63.2(3) . .
O11 Ce2 N1 141.1(3) . .
O2 Ce2 N1 62.1(3) . .
O9 Ce2 N1 72.2(3) . .
O5 Ce2 O6 121.2(3) 2_676 .
O3 Ce2 O6 75.7(3) . .
O11 Ce2 O6 74.7(3) . .
O2 Ce2 O6 100.8(3) . .
O9 Ce2 O6 155.2(3) . .
N1 Ce2 O6 83.5(3) . .
O5 Ce2 O5 68.0(3) 2_676 .
O3 Ce2 O5 128.0(3) . .
O11 Ce2 O5 74.8(3) . .
O2 Ce2 O5 80.9(3) . .
O9 Ce2 O5 142.8(3) . .
N1 Ce2 O5 117.0(3) . .
O6 Ce2 O5 54.1(2) . .
O5 Ce2 N2 75.9(3) 2_676 .
O3 Ce2 N2 75.9(3) . .
O11 Ce2 N2 61.4(3) . .
O2 Ce2 N2 128.6(3) . .
O9 Ce2 N2 61.1(3) . .
N1 Ce2 N2 117.1(3) . .
O6 Ce2 N2 130.6(3) . .
O5 Ce2 N2 125.8(3) . .
O5 Ce2 S1 94.6(2) 2_676 .
O3 Ce2 S1 100.2(3) . .
O11 Ce2 S1 68.4(2) . .
O2 Ce2 S1 95.2(2) . .
O9 Ce2 S1 167.2(2) . .
N1 Ce2 S1 103.9(2) . .
O6 Ce2 S1 26.68(17) . .
O5 Ce2 S1 28.02(19) . .
N2 Ce2 S1 129.6(2) . .
O4 Ce3 O21 145.8(3) . .
O4 Ce3 O17 142.8(3) . .
O21 Ce3 O17 71.1(3) . .
O4 Ce3 O13 98.1(3) . .
O21 Ce3 O13 71.1(3) . .
O17 Ce3 O13 90.2(3) . .
O4 Ce3 O19 69.7(3) . .
O21 Ce3 O19 96.7(3) . .
O17 Ce3 O19 123.7(3) . .
O13 Ce3 O19 138.8(4) . .
O4 Ce3 O15 71.7(3) . .
O21 Ce3 O15 141.7(3) . .
O17 Ce3 O15 73.4(3) . .
O13 Ce3 O15 123.2(3) . .
O19 Ce3 O15 91.2(3) . .
O4 Ce3 N4 120.0(3) . .
O21 Ce3 N4 74.6(3) . .
O17 Ce3 N4 62.6(3) . .
O13 Ce3 N4 141.7(4) . .
O19 Ce3 N4 61.3(3) . .
O15 Ce3 N4 76.7(3) . .
O4 Ce3 N3 77.0(3) . .
O21 Ce3 N3 121.0(3) . .
O17 Ce3 N3 75.2(3) . .
O13 Ce3 N3 62.1(3) . .
O19 Ce3 N3 142.3(3) . .
O15 Ce3 N3 61.2(3) . .
N4 Ce3 N3 127.1(3) . .
O4 Ce3 O34 72.6(4) . .
O21 Ce3 O34 73.2(4) . .
O17 Ce3 O34 143.4(4) . .
O13 Ce3 O34 70.6(4) . .
O19 Ce3 O34 68.3(4) . .
O15 Ce3 O34 143.2(4) . .
N4 Ce3 O34 114.9(4) . .
N3 Ce3 O34 118.0(4) . .
O29 Ce4 O22 151.1(3) 2_777 .
O29 Ce4 O23 76.7(3) 2_777 .
O22 Ce4 O23 126.1(3) . .
O29 Ce4 O27 81.6(3) 2_777 .
O22 Ce4 O27 80.6(3) . .
O23 Ce4 O27 151.9(3) . .
O29 Ce4 O25 81.3(3) 2_777 .
O22 Ce4 O25 89.2(3) . .
O23 Ce4 O25 71.8(3) . .
O27 Ce4 O25 122.4(3) . .
O29 Ce4 O30 121.8(2) 2_777 .
O22 Ce4 O30 74.7(3) . .
O23 Ce4 O30 101.8(3) . .
O27 Ce4 O30 74.7(3) . .
O25 Ce4 O30 154.7(3) . .
O29 Ce4 N5 136.6(3) 2_777 .
O22 Ce4 N5 63.8(3) . .
O23 Ce4 N5 62.5(3) . .
O27 Ce4 N5 141.7(3) . .
O25 Ce4 N5 73.0(3) . .
O30 Ce4 N5 82.4(3) . .
O29 Ce4 O29 68.4(3) 2_777 .
O22 Ce4 O29 127.5(3) . .
O23 Ce4 O29 80.5(3) . .
O27 Ce4 O29 74.9(3) . .
O25 Ce4 O29 142.9(3) . .
O30 Ce4 O29 54.4(2) . .
N5 Ce4 O29 115.4(3) . .
O29 Ce4 N6 74.5(3) 2_777 .
O22 Ce4 N6 77.0(3) . .
O23 Ce4 N6 127.3(3) . .
O27 Ce4 N6 61.5(3) . .
O25 Ce4 N6 61.0(3) . .
O30 Ce4 N6 130.9(3) . .
N5 Ce4 N6 118.8(3) . .
O29 Ce4 N6 125.8(3) . .
O29 Ce4 S2 94.83(19) 2_777 .
O22 Ce4 S2 99.7(3) . .
O23 Ce4 S2 95.3(2) . .
O27 Ce4 S2 68.70(19) . .
O25 Ce4 S2 167.1(2) . .
O30 Ce4 S2 27.02(17) . .
N5 Ce4 S2 102.5(2) . .
O29 Ce4 S2 28.00(19) . .
N6 Ce4 S2 130.0(2) . .
O26 Ce5 O18 78.3(3) 2_787 2_677
O26 Ce5 O31 83.9(3) 2_787 2_777
O18 Ce5 O31 162.2(3) 2_677 2_777
O26 Ce5 O20 71.1(3) 2_787 2_777
O18 Ce5 O20 94.2(3) 2_677 2_777
O31 Ce5 O20 79.1(3) 2_777 2_777
O26 Ce5 O35 71.6(3) 2_787 .
O18 Ce5 O35 101.9(3) 2_677 .
O31 Ce5 O35 72.8(3) 2_777 .
O20 Ce5 O35 135.0(3) 2_777 .
O26 Ce5 O28 134.5(3) 2_787 2_777
O18 Ce5 O28 71.4(3) 2_677 2_777
O31 Ce5 O28 122.4(3) 2_777 2_777
O20 Ce5 O28 78.1(3) 2_777 2_777
O35 Ce5 O28 146.9(3) . 2_777
O26 Ce5 O27 139.0(3) 2_787 2_777
O18 Ce5 O27 121.3(3) 2_677 2_777
O31 Ce5 O27 72.6(3) 2_777 2_777
O20 Ce5 O27 71.8(3) 2_777 2_777
O35 Ce5 O27 128.5(3) . 2_777
O28 Ce5 O27 50.2(3) 2_777 2_777
O26 Ce5 O24 120.5(3) 2_787 .
O18 Ce5 O24 69.4(3) 2_677 .
O31 Ce5 O24 121.7(3) 2_777 .
O20 Ce5 O24 155.4(3) 2_777 .
O35 Ce5 O24 68.3(3) . .
O28 Ce5 O24 79.3(3) 2_777 .
O27 Ce5 O24 100.5(3) 2_777 .
O26 Ce5 O23 139.0(3) 2_787 .
O18 Ce5 O23 118.0(3) 2_677 .
O31 Ce5 O23 76.5(3) 2_777 .
O20 Ce5 O23 137.1(3) 2_777 .
O35 Ce5 O23 68.3(3) . .
O28 Ce5 O23 85.9(3) 2_777 .
O27 Ce5 O23 67.4(3) 2_777 .
O24 Ce5 O23 49.7(3) . .
O26 Ce5 C42 145.3(3) 2_787 2_777
O18 Ce5 C42 95.8(3) 2_677 2_777
O31 Ce5 C42 98.5(3) 2_777 2_777
O20 Ce5 C42 75.4(3) 2_777 2_777
O35 Ce5 C42 142.3(3) . 2_777
O28 Ce5 C42 24.4(3) 2_777 2_777
O27 Ce5 C42 25.9(3) 2_777 2_777
O24 Ce5 C42 87.8(3) . 2_777
O23 Ce5 C42 74.0(3) . 2_777
O26 Ce5 C35 129.9(3) 2_787 .
O18 Ce5 C35 94.2(3) 2_677 .
O31 Ce5 C35 97.8(3) 2_777 .
O20 Ce5 C35 158.7(3) 2_777 .
O35 Ce5 C35 61.6(3) . .
O28 Ce5 C35 86.1(3) 2_777 .
O27 Ce5 C35 87.1(3) 2_777 .
O24 Ce5 C35 24.8(3) . .
O23 Ce5 C35 25.6(3) . .
C42 Ce5 C35 84.3(3) 2_777 .
O26 Ce5 H35B 79.3 2_787 .
O18 Ce5 H35B 92.2 2_677 .
O31 Ce5 H35B 85.2 2_777 .
O20 Ce5 H35B 147.7 2_777 .
O35 Ce5 H35B 14.3 . .
O28 Ce5 H35B 133.7 2_777 .
O27 Ce5 H35B 129.6 2_777 .
O24 Ce5 H35B 54.5 . .
O23 Ce5 H35B 63.6 . .
C42 Ce5 H35B 135.3 2_777 .
C35 Ce5 H35B 51.2 . .
O7 S1 O8 109.3(5) . .
O7 S1 O6 114.2(6) . .
O8 S1 O6 110.7(5) . .
O7 S1 O5 110.7(5) . .
O8 S1 O5 108.1(5) . .
O6 S1 O5 103.7(5) . .
O7 S1 Ce2 139.0(4) . .
O8 S1 Ce2 111.5(4) . .
O6 S1 Ce2 51.8(3) . .
O5 S1 Ce2 53.5(3) . .
O32 S2 O31 110.7(5) . .
O32 S2 O30 113.4(5) . .
O31 S2 O30 110.8(5) . .
O32 S2 O29 109.8(6) . .
O31 S2 O29 107.9(5) . .
O30 S2 O29 103.9(5) . .
O32 S2 Ce4 137.1(4) . .
O31 S2 Ce4 112.1(3) . .
O30 S2 Ce4 51.7(3) . .
O29 S2 Ce4 53.6(3) . .
C6 O1 Ce1 92.4(7) . .
C6 O2 Ce2 125.5(7) . .
C6 O2 Ce1 90.3(7) . .
Ce2 O2 Ce1 138.3(3) . .
C7 O3 Ce2 125.5(8) . .
C7 O4 Ce3 128.1(9) . .
S1 O5 Ce2 144.0(5) . 2_676
S1 O5 Ce2 98.5(4) . .
Ce2 O5 Ce2 112.0(3) 2_676 .
S1 O6 Ce2 101.5(4) . .
S1 O8 Ce1 144.2(5) . 2_676
C13 O9 Ce2 125.1(7) . .
C13 O10 Ce1 164.1(9) . 2_776
C14 O11 Ce2 125.7(7) . .
C14 O11 Ce1 90.5(6) . 2_676
Ce2 O11 Ce1 142.4(3) . 2_676
C14 O12 Ce1 96.4(7) . 2_676
C20 O13 Ce3 125.7(9) . .
C20 O14 Ce1 155.1(9) . 2_676
C21 O15 Ce3 126.2(8) . .
C21 O16 Ce1 147.3(8) . 2_666
C27 O17 Ce3 125.3(8) . .
C27 O18 Ce5 148.4(8) . 2_677
C28 O19 Ce3 127.4(8) . .
C28 O20 Ce5 153.4(9) . 2_777
C34 O21 Ce3 132.0(9) . .
C34 O22 Ce4 125.2(8) . .
C35 O23 Ce4 124.4(7) . .
C35 O23 Ce5 90.9(7) . .
Ce4 O23 Ce5 139.3(3) . .
C35 O24 Ce5 92.2(7) . .
C41 O25 Ce4 125.9(8) . .
C41 O26 Ce5 167.1(9) . 2_787
C42 O27 Ce4 126.5(7) . .
C42 O27 Ce5 90.8(7) . 2_777
Ce4 O27 Ce5 141.9(3) . 2_777
C42 O28 Ce5 94.7(7) . 2_777
S2 O29 Ce4 144.0(5) . 2_777
S2 O29 Ce4 98.4(4) . .
Ce4 O29 Ce4 111.6(3) 2_777 .
S2 O30 Ce4 101.2(4) . .
S2 O31 Ce5 143.4(5) . 2_777
Ce1 O33 H33A 99.7 . .
Ce1 O33 H33B 93.2 . .
H33A O33 H33B 107.7 . .
Ce3 O34 H34A 100.9 . .
Ce3 O34 H34B 97.2 . .
H34A O34 H34B 107.7 . .
Ce5 O35 H35A 102.6 . .
Ce5 O35 H35B 34.7 . .
H35A O35 H35B 107.7 . .
C5 N1 C1 119.3(10) . .
C5 N1 Ce2 119.4(8) . .
C1 N1 Ce2 121.1(6) . .
C8 N2 C12 118.5(10) . .
C8 N2 Ce2 120.1(8) . .
C12 N2 Ce2 121.3(7) . .
C19 N3 C15 119.3(11) . .
C19 N3 Ce3 121.0(8) . .
C15 N3 Ce3 119.6(8) . .
C26 N4 C22 120.5(12) . .
C26 N4 Ce3 120.3(9) . .
C22 N4 Ce3 119.1(8) . .
C33 N5 C29 121.1(10) . .
C33 N5 Ce4 121.0(7) . .
C29 N5 Ce4 117.5(8) . .
C36 N6 C40 118.2(10) . .
C36 N6 Ce4 121.0(8) . .
C40 N6 Ce4 120.7(7) . .
C43 N7 C44 118.5(14) . .
C43 N7 H7A 107.7 . .
C44 N7 H7A 107.7 . .
C43 N7 H7B 107.7 . .
C44 N7 H7B 107.7 . .
H7A N7 H7B 107.1 . .
N1 C1 C2 121.9(5) . .
N1 C1 C6 116.0(8) . .
C2 C1 C6 122.0(6) . .
C3 C2 C1 117.6(7) . .
C3 C2 H2A 121.2 . .
C1 C2 H2A 121.2 . .
C4 C3 C2 119.5(11) . .
C4 C3 H3A 120.3 . .
C2 C3 H3A 120.3 . .
C3 C4 C5 119.4(12) . .
C3 C4 H4A 120.3 . .
C5 C4 H4A 120.3 . .
N1 C5 C4 122.2(12) . .
N1 C5 C7 114.1(12) . .
C4 C5 C7 123.7(12) . .
O1 C6 O2 123.7(11) . .
O1 C6 C1 121.2(10) . .
O2 C6 C1 115.1(10) . .
O1 C6 Ce1 62.9(6) . .
O2 C6 Ce1 64.3(6) . .
C1 C6 Ce1 160.0(7) . .
O4 C7 O3 125.4(12) . .
O4 C7 C5 117.2(12) . .
O3 C7 C5 117.3(11) . .
N2 C8 C9 121.7(12) . .
N2 C8 C13 115.5(11) . .
C9 C8 C13 122.7(11) . .
C10 C9 C8 119.4(12) . .
C10 C9 H9A 120.3 . .
C8 C9 H9A 120.3 . .
C9 C10 C11 119.6(14) . .
C9 C10 H10A 120.2 . .
C11 C10 H10A 120.2 . .
C12 C11 C10 116.3(13) . .
C12 C11 H11A 121.9 . .
C10 C11 H11A 121.9 . .
N2 C12 C11 124.5(11) . .
N2 C12 C14 113.4(10) . .
C11 C12 C14 122.0(11) . .
O10 C13 O9 124.9(12) . .
O10 C13 C8 117.7(12) . .
O9 C13 C8 117.4(10) . .
O12 C14 O11 122.6(10) . .
O12 C14 C12 119.6(11) . .
O11 C14 C12 117.7(10) . .
O12 C14 Ce1 58.8(6) . 2_676
O11 C14 Ce1 63.9(6) . 2_676
C12 C14 Ce1 175.1(8) . 2_676
N3 C15 C16 122.7(12) . .
N3 C15 C20 113.9(11) . .
C16 C15 C20 123.3(13) . .
C15 C16 C17 116.4(12) . .
C15 C16 H16A 121.8 . .
C17 C16 H16A 121.8 . .
C18 C17 C16 121.0(13) . .
C18 C17 H17A 119.5 . .
C16 C17 H17A 119.5 . .
N3 C19 C18 122.6(12) . .
N3 C19 C21 115.0(10) . .
C18 C19 C21 122.4(11) . .
C17 C18 C19 117.8(14) . .
C17 C18 H18A 121.1 . .
C19 C18 H18A 121.1 . .
O13 C20 O14 122.6(14) . .
O13 C20 C15 118.6(11) . .
O14 C20 C15 118.8(12) . .
O16 C21 O15 125.6(12) . .
O16 C21 C19 118.5(11) . .
O15 C21 C19 115.9(11) . .
N4 C22 C23 122.6(13) . .
N4 C22 C27 114.9(11) . .
C23 C22 C27 122.4(12) . .
C24 C23 C22 116.9(13) . .
C24 C23 H23A 121.5 . .
C22 C23 H23A 121.5 . .
C23 C24 C25 121.8(12) . .
C23 C24 H24A 119.1 . .
C25 C24 H24A 119.1 . .
C24 C25 C26 117.1(14) . .
C24 C25 H25A 121.5 . .
C26 C25 H25A 121.5 . .
N4 C26 C25 120.8(13) . .
N4 C26 C28 116.0(11) . .
C25 C26 C28 123.2(11) . .
O17 C27 O18 125.3(12) . .
O17 C27 C22 116.7(12) . .
O18 C27 C22 117.7(11) . .
O20 C28 O19 124.9(13) . .
O20 C28 C26 120.5(11) . .
O19 C28 C26 114.3(10) . .
N5 C29 C30 122.3(11) . .
N5 C29 C34 117.3(11) . .
C30 C29 C34 120.4(11) . .
C29 C30 C31 117.4(12) . .
C29 C30 H30A 121.3 . .
C31 C30 H30A 121.3 . .
C30 C31 C32 119.5(12) . .
C30 C31 H31A 120.3 . .
C32 C31 H31A 120.3 . .
C33 C32 C31 118.3(12) . .
C33 C32 H32A 120.8 . .
C31 C32 H32A 120.8 . .
N5 C33 C32 121.4(11) . .
N5 C33 C35 115.4(10) . .
C32 C33 C35 123.2(11) . .
O21 C34 O22 125.6(13) . .
O21 C34 C29 119.6(12) . .
O22 C34 C29 114.7(11) . .
O24 C35 O23 123.5(11) . .
O24 C35 C33 120.0(11) . .
O23 C35 C33 116.3(11) . .
O24 C35 Ce5 63.0(7) . .
O23 C35 Ce5 63.5(6) . .
C33 C35 Ce5 158.5(8) . .
N6 C36 C37 123.0(12) . .
N6 C36 C41 114.5(10) . .
C37 C36 C41 122.5(11) . .
C36 C37 C38 119.1(13) . .
C36 C37 H37A 120.4 . .
C38 C37 H37A 120.4 . .
C39 C38 C37 117.6(14) . .
C39 C38 H38A 121.2 . .
C37 C38 H38A 121.2 . .
C38 C39 C40 119.9(14) . .
C38 C39 H39A 120.1 . .
C40 C39 H39A 120.1 . .
N6 C40 C39 122.1(11) . .
N6 C40 C42 115.8(10) . .
C39 C40 C42 121.9(11) . .
O26 C41 O25 125.8(13) . .
O26 C41 C36 117.0(11) . .
O25 C41 C36 117.1(11) . .
O28 C42 O27 123.6(11) . .
O28 C42 C40 121.0(11) . .
O27 C42 C40 115.4(10) . .
O28 C42 Ce5 60.9(6) . 2_777
O27 C42 Ce5 63.3(6) . 2_777
C40 C42 Ce5 171.7(9) . 2_777
N7 C43 H43A 109.5 . .
N7 C43 H43B 109.5 . .
H43A C43 H43B 109.5 . .
N7 C43 H43C 109.5 . .
H43A C43 H43C 109.5 . .
H43B C43 H43C 109.5 . .
N7 C44 H44A 109.5 . .
N7 C44 H44B 109.5 . .
H44A C44 H44B 109.5 . .
N7 C44 H44C 109.5 . .
H44A C44 H44C 109.5 . .
H44B C44 H44C 109.5 . .

loop_
_geom_bond_atom_site_label_1
_geom_bond_atom_site_label_2
_geom_bond_distance
_geom_bond_site_symmetry_2
Ce1 O10 2.435(9) 2_776
Ce1 O16 2.452(9) 2_666
Ce1 O8 2.457(8) 2_676
Ce1 O14 2.486(9) 2_676
Ce1 O12 2.552(9) 2_676
Ce1 O33 2.599(8) .
Ce1 O1 2.652(9) .
Ce1 O11 2.663(8) 2_676
Ce1 O2 2.683(8) .
Ce1 C14 2.964(11) 2_676
Ce1 C6 2.977(11) .
Ce2 O5 2.419(8) 2_676
Ce2 O3 2.441(9) .
Ce2 O11 2.531(8) .
Ce2 O2 2.543(8) .
Ce2 O9 2.554(8) .
Ce2 N1 2.577(10) .
Ce2 O6 2.582(8) .
Ce2 O5 2.617(8) .
Ce2 N2 2.647(10) .
Ce2 S1 3.220(3) .
Ce3 O4 2.499(9) .
Ce3 O21 2.505(9) .
Ce3 O17 2.513(9) .
Ce3 O13 2.514(9) .
Ce3 O19 2.547(9) .
Ce3 O15 2.562(10) .
Ce3 N4 2.612(11) .
Ce3 N3 2.651(11) .
Ce3 O34 2.719(12) .
Ce4 O29 2.437(8) 2_777
Ce4 O22 2.459(9) .
Ce4 O23 2.535(8) .
Ce4 O27 2.546(8) .
Ce4 O25 2.555(8) .
Ce4 O30 2.573(9) .
Ce4 N5 2.585(10) .
Ce4 O29 2.616(8) .
Ce4 N6 2.638(10) .
Ce4 S2 3.215(3) .
Ce5 O26 2.431(9) 2_787
Ce5 O18 2.434(8) 2_677
Ce5 O31 2.443(8) 2_777
Ce5 O20 2.508(9) 2_777
Ce5 O35 2.597(8) .
Ce5 O28 2.600(9) 2_777
Ce5 O27 2.649(8) 2_777
Ce5 O24 2.654(9) .
Ce5 O23 2.664(8) .
Ce5 C42 2.965(12) 2_777
Ce5 C35 2.977(12) .
Ce5 H35B 1.9584 .
S1 O7 1.461(9) .
S1 O8 1.471(8) .
S1 O6 1.476(8) .
S1 O5 1.530(9) .
S2 O32 1.439(9) .
S2 O31 1.487(9) .
S2 O30 1.489(8) .
S2 O29 1.526(9) .
O1 C6 1.244(15) .
O2 C6 1.276(14) .
O3 C7 1.252(15) .
O4 C7 1.250(14) .
O5 Ce2 2.419(8) 2_676
O8 Ce1 2.457(8) 2_676
O9 C13 1.263(15) .
O10 C13 1.236(14) .
O10 Ce1 2.435(9) 2_776
O11 C14 1.282(15) .
O11 Ce1 2.663(8) 2_676
O12 C14 1.251(14) .
O12 Ce1 2.552(9) 2_676
O13 C20 1.276(16) .
O14 C20 1.277(15) .
O14 Ce1 2.486(9) 2_676
O15 C21 1.268(15) .
O16 C21 1.260(15) .
O16 Ce1 2.452(9) 2_666
O17 C27 1.256(15) .
O18 C27 1.263(15) .
O18 Ce5 2.434(8) 2_677
O19 C28 1.260(15) .
O20 C28 1.251(14) .
O20 Ce5 2.508(9) 2_777
O21 C34 1.225(15) .
O22 C34 1.286(16) .
O23 C35 1.286(14) .
O24 C35 1.251(15) .
O25 C41 1.237(15) .
O26 C41 1.236(14) .
O26 Ce5 2.431(8) 2_787
O27 C42 1.297(15) .
O27 Ce5 2.649(8) 2_777
O28 C42 1.228(14) .
O28 Ce5 2.600(9) 2_777
O29 Ce4 2.437(8) 2_777
O31 Ce5 2.443(8) 2_777
O33 H33A 0.8501 .
O33 H33B 0.8500 .
O34 H34A 0.8500 .
O34 H34B 0.8501 .
O35 H35A 0.8500 .
O35 H35B 0.8501 .
N1 C5 1.332(15) .
N1 C1 1.343(12) .
N2 C8 1.329(14) .
N2 C12 1.344(15) .
N3 C19 1.335(16) .
N3 C15 1.373(17) .
N4 C26 1.354(16) .
N4 C22 1.363(17) .
N5 C33 1.336(16) .
N5 C29 1.345(15) .
N6 C36 1.325(14) .
N6 C40 1.350(14) .
N7 C43 1.53(2) .
N7 C44 1.63(2) .
N7 H7A 0.9000 .
N7 H7B 0.9000 .
C1 C2 1.4274 .
C1 C6 1.510(13) .
C2 C3 1.391(15) .
C2 H2A 0.9300 .
C3 C4 1.382(18) .
C3 H3A 0.9300 .
C4 C5 1.395(18) .
C4 H4A 0.9300 .
C5 C7 1.504(18) .
C8 C9 1.386(18) .
C8 C13 1.481(17) .
C9 C10 1.35(2) .
C9 H9A 0.9300 .
C10 C11 1.43(2) .
C10 H10A 0.9300 .
C11 C12 1.346(19) .
C11 H11A 0.9300 .
C12 C14 1.505(14) .
C14 Ce1 2.964(11) 2_676
C15 C16 1.409(18) .
C15 C20 1.49(2) .
C16 C17 1.42(2) .
C16 H16A 0.9300 .
C17 C18 1.40(2) .
C17 H17A 0.9300 .
C19 C18 1.416(17) .
C19 C21 1.531(17) .
C18 H18A 0.9300 .
C22 C23 1.408(17) .
C22 C27 1.510(19) .
C23 C24 1.40(2) .
C23 H23A 0.9300 .
C24 C25 1.42(2) .
C24 H24A 0.9300 .
C25 C26 1.436(18) .
C25 H25A 0.9300 .
C26 C28 1.509(19) .
C29 C30 1.406(18) .
C29 C34 1.499(17) .
C30 C31 1.411(19) .
C30 H30A 0.9300 .
C31 C32 1.429(18) .
C31 H31A 0.9300 .
C32 C33 1.399(17) .
C32 H32A 0.9300 .
C33 C35 1.508(16) .
C36 C37 1.365(18) .
C36 C41 1.518(18) .
C37 C38 1.42(2) .
C37 H37A 0.9300 .
C38 C39 1.361(19) .
C38 H38A 0.9300 .
C39 C40 1.383(17) .
C39 H39A 0.9300 .
C40 C42 1.508(16) .
C42 Ce5 2.965(12) 2_777
C43 H43A 0.9600 .
C43 H43B 0.9600 .
C43 H43C 0.9600 .
C44 H44A 0.9600 .
C44 H44B 0.9600 .
C44 H44C 0.9600 .

loop_
_geom_hbond_atom_site_label_D
_geom_hbond_atom_site_label_H
_geom_hbond_atom_site_label_A
_geom_hbond_distance_DH
_geom_hbond_distance_HA
_geom_hbond_distance_DA
_geom_hbond_angle_DHA
O33 H33A O9 0.85 2.10 2.902(13) 156.6
O34 H34B O22 0.85 2.27 3.061(17) 155.1
O35 H35A O25 0.85 2.02 2.868(13) 171.6
O35 H35B O24 0.85 2.20 2.947(13) 146.7
N7 H7A O28 0.90 1.98 2.870(12) 168.9
N7 H7B O19 0.90 1.94 2.813(13) 164.3
